data_4128404
loop_
_publ_author_name
'Vaddypally, Shivaiah'
'Tomlinson, Warren'
'O'Sullivan, Owen T'
'Ding, Ran'
'Van Vliet, Megan M.'
'Wayland, Bradford B.'
'Hooper, Joseph P.'
'Zdilla, Michael J.'

_publ_section_title
;
 Activation of C-H, N-H, and O-H Bonds via Proton-Coupled Electron
 Transfer to a Mn(III) Complex of Redox-Noninnocent
 Octaazacyclotetradecadiene, a Catenated-Nitrogen Macrocyclic Ligand.
;
_journal_issue 14
_journal_name_full 'Journal of the American Chemical Society'
_journal_page_first 5699
_journal_page_last 5709
_journal_paper_doi 10.1021/jacs.8b10250
_journal_volume 141
_journal_year 2019
_chemical_absolute_configuration ad
_chemical_formula_moiety 'C10 H20 Mn N9'
_chemical_formula_sum 'C10 H20 Mn N9'
_chemical_formula_weight 321.29
_space_group_crystal_system orthorhombic
_space_group_IT_number 19
_space_group_name_Hall 'P 2ac 2ab'
_space_group_name_H-M_alt 'P 21 21 21'
_atom_sites_solution_hydrogens mixed
_atom_sites_solution_primary dual
_atom_sites_solution_secondary difmap
_audit_creation_date 2017-06-14
_audit_creation_method
;
Olex2 1.2
(compiled 2017.03.28 svn.r3405 for OlexSys, GUI svn.r5337)
;
_cell_angle_alpha 90
_cell_angle_beta 90
_cell_angle_gamma 90
_cell_formula_units_Z 4
_cell_length_a 7.5991(15)
_cell_length_b 9.5866(19)
_cell_length_c 20.193(4)
_cell_measurement_reflns_used 3388
_cell_measurement_temperature 100(2)
_cell_measurement_theta_max 27.82
_cell_measurement_theta_min 2.35
_cell_volume 1471.1(5)
_computing_cell_refinement 'SAINT v8.34A (Bruker, 2013)'
_computing_data_collection 'COSMO (BrukerAXS)'
_computing_data_reduction 'SAINT v8.34A (Bruker, 2013)'
_computing_molecular_graphics 'Olex2 (Dolomanov et al., 2009)'
_computing_publication_material 'Olex2 (Dolomanov et al., 2009)'
_computing_structure_refinement 'XL (Sheldrick, 2008)'
_computing_structure_solution 'XS (Sheldrick, 2008)'
_diffrn_ambient_temperature 100.02
_diffrn_measured_fraction_theta_full 0.999
_diffrn_measured_fraction_theta_max 0.995
_diffrn_measurement_device_type 'Bruker APEX-II CCD'
_diffrn_measurement_method '\f and \w scans'
_diffrn_radiation_type MoK\a
_diffrn_radiation_wavelength 0.71073
_diffrn_reflns_av_R_equivalents 0.0212
_diffrn_reflns_av_unetI/netI 0.0430
_diffrn_reflns_Laue_measured_fraction_full 0.999
_diffrn_reflns_Laue_measured_fraction_max 0.995
_diffrn_reflns_limit_h_max 9
_diffrn_reflns_limit_h_min -9
_diffrn_reflns_limit_k_max 12
_diffrn_reflns_limit_k_min -12
_diffrn_reflns_limit_l_max 18
_diffrn_reflns_limit_l_min -26
_diffrn_reflns_number 6006
_diffrn_reflns_point_group_measured_fraction_full 0.999
_diffrn_reflns_point_group_measured_fraction_max 0.996
_diffrn_reflns_theta_full 25.242
_diffrn_reflns_theta_max 27.869
_diffrn_reflns_theta_min 2.017
_exptl_absorpt_coefficient_mu 0.904
_exptl_absorpt_correction_T_max 0.7456
_exptl_absorpt_correction_T_min 0.6647
_exptl_absorpt_correction_type multi-scan
_exptl_absorpt_process_details
;
SADABS-2014/5 (Bruker,2014/5) was used for absorption correction.
wR2(int) was 0.0544 before and 0.0474 after correction.
The Ratio of minimum to maximum transmission is 0.8915.
The \l/2 correction factor is 0.00150.
;
_exptl_crystal_colour brown
_exptl_crystal_colour_primary brown
_exptl_crystal_density_diffrn 1.451
_exptl_crystal_description block
_exptl_crystal_F_000 672
_exptl_crystal_size_max 0.24
_exptl_crystal_size_mid 0.2
_exptl_crystal_size_min 0.07
_refine_diff_density_max 0.738
_refine_diff_density_min -0.369
_refine_diff_density_rms 0.085
_refine_ls_abs_structure_details
;
 Refined as an inversion twin.
;
_refine_ls_abs_structure_Flack 0.04(4)
_refine_ls_extinction_method none
_refine_ls_goodness_of_fit_ref 1.088
_refine_ls_hydrogen_treatment mixed
_refine_ls_matrix_type full
_refine_ls_number_parameters 189
_refine_ls_number_reflns 3170
_refine_ls_number_restraints 0
_refine_ls_restrained_S_all 1.088
_refine_ls_R_factor_all 0.0455
_refine_ls_R_factor_gt 0.0418
_refine_ls_shift/su_max 0.000
_refine_ls_shift/su_mean 0.000
_refine_ls_structure_factor_coef Fsqd
_refine_ls_weighting_details 'w=1/[\s^2^(Fo^2^)+(0.0549P)^2^+0.8784P] where P=(Fo^2^+2Fc^2^)/3'
_refine_ls_weighting_scheme calc
_refine_ls_wR_factor_gt 0.1078
_refine_ls_wR_factor_ref 0.1099
_reflns_Friedel_coverage 0.732
_reflns_Friedel_fraction_full 1.000
_reflns_Friedel_fraction_max 0.998
_reflns_number_gt 2943
_reflns_number_total 3170
_reflns_threshold_expression 'I > 2\s(I)'
_cod_data_source_file ja8b10250_si_002.cif
_cod_data_source_block ct1_a
_cod_database_code 4128404
_shelxl_version_number 2014/6
_shelx_space_group_comment
;
The symmetry employed for this shelxl refinement is uniquely defined
by the following loop, which should always be used as a source of
symmetry information in preference to the above space-group names.
They are only intended as comments.
;
_shelx_estimated_absorpt_t_max 0.939
_shelx_estimated_absorpt_t_min 0.812
_olex2_refinement_description
;
1. Twinned data refinement
 Scales: 0.96(4)
 0.04(4)
2. Fixed Uiso
 At 1.2 times of:
  All C(H) groups, All C(H,H) groups
 At 1.5 times of:
  All C(H,H,H) groups
3.a Secondary CH2 refined with riding coordinates:
 C4(H4A,H4B), C6(H6A,H6B), C5(H5A,H5B), C3(H3A,H3B)
3.b Aromatic/amide H refined with riding coordinates:
 C2(H2), C1(H1A)
3.c Idealised Me refined as rotating group:
 C9(H9A,H9B,H9C), C8(H8A,H8B,H8C), C10(H10A,H10B,H10C)
;
_olex2_exptl_crystal_mounting_method 'mounted using a Mit-e-Gen cryoloop with Paratone-N oil'
_olex2_submission_special_instructions 'No special instructions were received'

loop_
_space_group_symop_operation_xyz
'x, y, z'
'-x+1/2, -y, z+1/2'
'-x, y+1/2, -z+1/2'
'x+1/2, -y+1/2, -z'

loop_
_atom_site_label
_atom_site_type_symbol
_atom_site_fract_x
_atom_site_fract_y
_atom_site_fract_z
_atom_site_U_iso_or_equiv
_atom_site_adp_type
_atom_site_occupancy
_atom_site_site_symmetry_order
_atom_site_calc_flag
_atom_site_refinement_flags_posn
Mn1 Mn 0.73635(7) 0.37000(5) 0.32956(3) 0.02174(16) Uani 1 1 d .
N9 N 0.9048(5) 0.2553(3) 0.29225(18) 0.0275(7) Uani 1 1 d .
N2 N 0.7002(4) 0.2458(3) 0.39843(16) 0.0254(7) Uani 1 1 d .
N1 N 0.8450(5) 0.5228(4) 0.35940(18) 0.0305(8) Uani 1 1 d .
N6 N 0.7005(5) 0.3943(4) 0.23952(18) 0.0351(8) Uani 1 1 d .
N8 N 0.9153(6) 0.2474(4) 0.22632(19) 0.0391(9) Uani 1 1 d .
N3 N 0.5402(5) 0.2305(4) 0.4238(2) 0.0370(9) Uani 1 1 d .
N5 N 0.4981(5) 0.3854(4) 0.3470(2) 0.0429(10) Uani 1 1 d .
N4 N 0.4269(6) 0.3090(5) 0.3952(3) 0.0496(12) Uani 1 1 d .
N7 N 0.8004(7) 0.3247(4) 0.19686(19) 0.0437(11) Uani 1 1 d .
C4 C 1.0218(6) 0.1571(5) 0.3257(3) 0.0418(11) Uani 1 1 d .
H4A H 1.1447 0.1746 0.3118 0.050 Uiso 1 1 calc R
H4B H 0.9905 0.0606 0.3128 0.050 Uiso 1 1 calc R
C6 C 0.8255(6) 0.1450(5) 0.4262(2) 0.0346(9) Uani 1 1 d .
H6A H 0.7887 0.0491 0.4143 0.042 Uiso 1 1 calc R
H6B H 0.8262 0.1526 0.4751 0.042 Uiso 1 1 calc R
C5 C 1.0073(7) 0.1722(6) 0.3999(3) 0.0456(12) Uani 1 1 d .
H5A H 1.0904 0.1064 0.4211 0.055 Uiso 1 1 calc R
H5B H 1.0431 0.2679 0.4124 0.055 Uiso 1 1 calc R
C7 C 0.8461(10) 0.6018(4) 0.4225(2) 0.0515(16) Uani 1 1 d .
C3 C 0.5561(9) 0.4759(7) 0.2090(4) 0.070(2) Uani 1 1 d .
H3A H 0.5489 0.4535 0.1612 0.083 Uiso 1 1 calc R
H3B H 0.5818 0.5767 0.2133 0.083 Uiso 1 1 calc R
C9 C 0.7351(13) 0.5341(5) 0.4744(2) 0.072(2) Uani 1 1 d .
H9A H 0.6111 0.5389 0.4613 0.108 Uiso 1 1 calc GR
H9B H 0.7513 0.5826 0.5166 0.108 Uiso 1 1 calc GR
H9C H 0.7701 0.4362 0.4792 0.108 Uiso 1 1 calc GR
C2 C 0.3781(9) 0.4433(9) 0.2423(4) 0.076(2) Uani 1 1 d .
H2 H 0.2806 0.4075 0.2182 0.092 Uiso 1 1 calc R
C8 C 1.0457(12) 0.6071(8) 0.4453(3) 0.086(3) Uani 1 1 d .
H8A H 1.0870 0.5124 0.4547 0.129 Uiso 1 1 calc GR
H8B H 1.0561 0.6644 0.4853 0.129 Uiso 1 1 calc GR
H8C H 1.1174 0.6478 0.4099 0.129 Uiso 1 1 calc GR
C1 C 0.3698(7) 0.4701(7) 0.3110(4) 0.068(2) Uani 1 1 d .
H1A H 0.2913 0.5345 0.3312 0.082 Uiso 1 1 calc R
C10 C 0.7939(13) 0.7494(5) 0.4084(3) 0.082(3) Uani 1 1 d .
H10A H 0.8706 0.7878 0.3739 0.123 Uiso 1 1 calc GR
H10B H 0.8056 0.8052 0.4488 0.123 Uiso 1 1 calc GR
H10C H 0.6715 0.7518 0.3933 0.123 Uiso 1 1 calc GR
H1 H 0.936(9) 0.561(6) 0.327(3) 0.063(18) Uiso 1 1 d .

loop_
_atom_site_aniso_label
_atom_site_aniso_U_11
_atom_site_aniso_U_22
_atom_site_aniso_U_33
_atom_site_aniso_U_23
_atom_site_aniso_U_13
_atom_site_aniso_U_12
Mn1 0.0195(2) 0.0191(2) 0.0266(3) 0.0010(2) 0.0004(2) -0.0009(2)
N9 0.0265(16) 0.0255(15) 0.0307(18) -0.0060(14) 0.0032(15) -0.0004(14)
N2 0.0281(17) 0.0232(14) 0.0250(16) 0.0002(13) 0.0014(14) -0.0047(13)
N1 0.043(2) 0.0237(15) 0.0252(17) -0.0007(14) 0.0069(16) -0.0081(14)
N6 0.0372(19) 0.0375(18) 0.0305(18) 0.0116(15) -0.0089(16) -0.0135(15)
N8 0.053(2) 0.0328(18) 0.032(2) -0.0105(16) 0.0142(19) -0.0078(18)
N3 0.040(2) 0.0333(18) 0.038(2) 0.0005(16) 0.0136(18) -0.0105(16)
N5 0.0228(16) 0.0384(19) 0.068(3) 0.0145(19) 0.0083(17) 0.0067(16)
N4 0.030(2) 0.046(2) 0.073(3) 0.010(2) 0.020(2) 0.0006(18)
N7 0.067(3) 0.0367(18) 0.0273(18) -0.0003(16) 0.001(2) -0.0221(19)
C4 0.0272(19) 0.039(2) 0.059(3) -0.004(2) 0.003(2) 0.0104(17)
C6 0.042(2) 0.031(2) 0.031(2) 0.0054(18) -0.0086(19) -0.0026(19)
C5 0.033(2) 0.051(3) 0.053(3) 0.015(2) -0.013(2) 0.001(2)
C7 0.106(5) 0.0188(19) 0.030(2) -0.0040(17) 0.015(3) -0.014(2)
C3 0.067(4) 0.066(4) 0.076(4) 0.051(3) -0.044(4) -0.030(3)
C9 0.138(7) 0.038(2) 0.040(3) -0.007(2) 0.037(4) -0.018(4)
C2 0.048(4) 0.089(5) 0.092(5) 0.016(4) -0.031(4) 0.016(3)
C8 0.130(7) 0.081(5) 0.047(3) -0.008(3) -0.024(4) -0.046(5)
C1 0.030(3) 0.068(4) 0.105(6) 0.033(4) 0.003(3) 0.017(3)
C10 0.163(8) 0.025(2) 0.058(3) 0.004(2) 0.048(5) 0.011(4)

loop_
_atom_type_symbol
_atom_type_description
_atom_type_scat_dispersion_real
_atom_type_scat_dispersion_imag
_atom_type_scat_source
C C 0.0033 0.0016 'International Tables Vol C Tables 4.2.6.8 and 6.1.1.4'
H H 0.0000 0.0000 'International Tables Vol C Tables 4.2.6.8 and 6.1.1.4'
Mn Mn 0.3368 0.7283 'International Tables Vol C Tables 4.2.6.8 and 6.1.1.4'
N N 0.0061 0.0033 'International Tables Vol C Tables 4.2.6.8 and 6.1.1.4'

loop_
_geom_angle_atom_site_label_1
_geom_angle_atom_site_label_2
_geom_angle_atom_site_label_3
_geom_angle
N9 Mn1 N2 91.50(16)
N9 Mn1 N6 77.11(17)
N9 Mn1 N5 143.39(18)
N2 Mn1 N6 142.75(15)
N1 Mn1 N9 107.77(17)
N1 Mn1 N2 110.04(15)
N1 Mn1 N6 107.21(16)
N1 Mn1 N5 108.83(19)
N5 Mn1 N2 76.29(16)
N5 Mn1 N6 91.88(19)
N8 N9 Mn1 118.8(3)
N8 N9 C4 112.9(4)
C4 N9 Mn1 128.1(3)
N3 N2 Mn1 119.8(3)
N3 N2 C6 112.0(3)
C6 N2 Mn1 127.9(3)
Mn1 N1 H1 113(3)
C7 N1 Mn1 135.4(3)
C7 N1 H1 112(3)
N7 N6 Mn1 119.3(3)
N7 N6 C3 114.7(5)
C3 N6 Mn1 125.7(4)
N7 N8 N9 112.7(4)
N4 N3 N2 112.1(4)
N4 N5 Mn1 119.5(3)
N4 N5 C1 113.4(4)
C1 N5 Mn1 127.0(4)
N3 N4 N5 112.3(4)
N8 N7 N6 112.1(4)
N9 C4 H4A 109.5
N9 C4 H4B 109.5
N9 C4 C5 110.7(4)
H4A C4 H4B 108.1
C5 C4 H4A 109.5
C5 C4 H4B 109.5
N2 C6 H6A 109.6
N2 C6 H6B 109.6
N2 C6 C5 110.3(4)
H6A C6 H6B 108.1
C5 C6 H6A 109.6
C5 C6 H6B 109.6
C4 C5 H5A 108.8
C4 C5 H5B 108.8
C6 C5 C4 113.7(4)
C6 C5 H5A 108.8
C6 C5 H5B 108.8
H5A C5 H5B 107.7
N1 C7 C9 112.2(4)
N1 C7 C8 105.7(5)
N1 C7 C10 108.5(4)
C9 C7 C8 110.6(6)
C9 C7 C10 113.3(6)
C10 C7 C8 106.2(6)
N6 C3 H3A 109.4
N6 C3 H3B 109.4
N6 C3 C2 111.1(4)
H3A C3 H3B 108.0
C2 C3 H3A 109.4
C2 C3 H3B 109.4
C7 C9 H9A 109.5
C7 C9 H9B 109.5
C7 C9 H9C 109.5
H9A C9 H9B 109.5
H9A C9 H9C 109.5
H9B C9 H9C 109.5
C3 C2 H2 122.2
C1 C2 C3 115.5(6)
C1 C2 H2 122.2
C7 C8 H8A 109.5
C7 C8 H8B 109.5
C7 C8 H8C 109.5
H8A C8 H8B 109.5
H8A C8 H8C 109.5
H8B C8 H8C 109.5
N5 C1 H1A 124.5
C2 C1 N5 110.9(6)
C2 C1 H1A 124.5
C7 C10 H10A 109.5
C7 C10 H10B 109.5
C7 C10 H10C 109.5
H10A C10 H10B 109.5
H10A C10 H10C 109.5
H10B C10 H10C 109.5

loop_
_geom_bond_atom_site_label_1
_geom_bond_atom_site_label_2
_geom_bond_distance
Mn1 N9 1.848(3)
Mn1 N2 1.851(3)
Mn1 N1 1.786(4)
Mn1 N6 1.853(4)
Mn1 N5 1.850(4)
N9 N8 1.336(5)
N9 C4 1.460(6)
N2 N3 1.327(5)
N2 C6 1.468(5)
N1 C7 1.483(6)
N1 H1 1.03(7)
N6 N7 1.328(6)
N6 C3 1.482(7)
N8 N7 1.290(6)
N3 N4 1.281(6)
N5 N4 1.333(6)
N5 C1 1.462(7)
C4 H4A 0.9900
C4 H4B 0.9900
C4 C5 1.508(8)
C6 H6A 0.9900
C6 H6B 0.9900
C6 C5 1.503(7)
C5 H5A 0.9900
C5 H5B 0.9900
C7 C9 1.493(8)
C7 C8 1.586(11)
C7 C10 1.497(7)
C3 H3A 0.9900
C3 H3B 0.9900
C3 C2 1.543(10)
C9 H9A 0.9800
C9 H9B 0.9800
C9 H9C 0.9800
C2 H2 0.9500
C2 C1 1.413(11)
C8 H8A 0.9800
C8 H8B 0.9800
C8 H8C 0.9800
C1 H1A 0.9500
C10 H10A 0.9800
C10 H10B 0.9800
C10 H10C 0.9800

loop_
_geom_torsion_atom_site_label_1
_geom_torsion_atom_site_label_2
_geom_torsion_atom_site_label_3
_geom_torsion_atom_site_label_4
_geom_torsion
Mn1 N9 N8 N7 -0.1(5)
Mn1 N9 C4 C5 -7.7(5)
Mn1 N2 N3 N4 -0.1(5)
Mn1 N2 C6 C5 11.0(5)
Mn1 N1 C7 C9 3.0(9)
Mn1 N1 C7 C8 123.5(5)
Mn1 N1 C7 C10 -122.9(5)
Mn1 N6 N7 N8 -0.8(5)
Mn1 N6 C3 C2 -45.1(7)
Mn1 N5 N4 N3 -0.6(6)
Mn1 N5 C1 C2 51.9(8)
N9 Mn1 N2 N3 -145.2(3)
N9 Mn1 N2 C6 27.2(3)
N9 Mn1 N1 C7 -130.4(5)
N9 Mn1 N6 N7 0.6(3)
N9 Mn1 N6 C3 174.2(4)
N9 Mn1 N5 N4 73.9(5)
N9 Mn1 N5 C1 -102.9(6)
N9 N8 N7 N6 0.6(5)
N9 C4 C5 C6 60.2(5)
N2 Mn1 N9 N8 144.0(3)
N2 Mn1 N9 C4 -29.1(4)
N2 Mn1 N1 C7 -32.0(5)
N2 Mn1 N6 N7 -74.6(4)
N2 Mn1 N6 C3 99.1(4)
N2 Mn1 N5 N4 0.4(4)
N2 Mn1 N5 C1 -176.5(6)
N2 N3 N4 N5 0.4(6)
N2 C6 C5 C4 -61.6(5)
N1 Mn1 N9 N8 -104.4(3)
N1 Mn1 N9 C4 82.5(4)
N1 Mn1 N2 N3 105.2(3)
N1 Mn1 N2 C6 -82.3(3)
N1 Mn1 N6 N7 105.4(3)
N1 Mn1 N6 C3 -80.9(4)
N1 Mn1 N5 N4 -106.4(4)
N1 Mn1 N5 C1 76.7(6)
N6 Mn1 N9 N8 -0.2(3)
N6 Mn1 N9 C4 -173.3(4)
N6 Mn1 N2 N3 -74.8(4)
N6 Mn1 N2 C6 97.7(4)
N6 Mn1 N1 C7 148.0(5)
N6 Mn1 N5 N4 144.7(4)
N6 Mn1 N5 C1 -32.2(5)
N6 C3 C2 C1 58.9(8)
N8 N9 C4 C5 178.9(4)
N3 N2 C6 C5 -176.0(4)
N5 Mn1 N9 N8 75.2(4)
N5 Mn1 N9 C4 -97.8(4)
N5 Mn1 N2 N3 -0.1(3)
N5 Mn1 N2 C6 172.3(4)
N5 Mn1 N1 C7 49.9(5)
N5 Mn1 N6 N7 -144.2(3)
N5 Mn1 N6 C3 29.5(4)
N4 N5 C1 C2 -125.1(6)
N7 N6 C3 C2 128.8(6)
C4 N9 N8 N7 173.9(4)
C6 N2 N3 N4 -173.7(4)
C3 N6 N7 N8 -175.1(4)
C3 C2 C1 N5 -61.0(8)
C1 N5 N4 N3 176.7(5)

loop_
_twin_individual_id
_twin_individual_mass_fraction_refined
1 0.96(4)
2 0.04(4)
